data_7227746
loop_
_publ_author_name
'Kazantsev, Maxim S.'
'Beloborodova, Alina A.'
'Frantseva, Ekaterina S.'
'Rybalova, Tatyana V.'
'Konstantinov, Vladislav G.'
'Shundrina, Inna K.'
'Paraschuk, Dmitry Yu.'
'Mostovich, Evgeny A.'

_publ_section_title
;
 Methyl substituent effect on structure, luminescence and semiconducting
 properties of furan/phenylene co-oligomer single crystals
;
_journal_issue 13
_journal_name_full CrystEngComm
_journal_page_first 1809
_journal_paper_doi 10.1039/C6CE02565J
_journal_volume 19
_journal_year 2017
_chemical_formula_moiety 'C30 H26 O2'
_chemical_formula_sum 'C30 H26 O2'
_chemical_formula_weight 418.51
_chemical_name_systematic
; 
 3,5,3',5'-4Me-1,4-bis(5-phenylfuran-2-yl)benzene 
;
_space_group_IT_number 14
_symmetry_cell_setting monoclinic
_symmetry_space_group_name_Hall '-P 2ybc'
_symmetry_space_group_name_H-M 'P 1 21/c 1'
_atom_sites_solution_hydrogens geom
_atom_sites_solution_primary direct
_atom_sites_solution_secondary difmap
_audit_creation_method SHELXL-97
_audit_update_record
;
2016-12-02 deposited with the CCDC.
2017-02-28 downloaded from the CCDC.
;
_cell_angle_alpha 90.00
_cell_angle_beta 90.015(2)
_cell_angle_gamma 90.00
_cell_formula_units_Z 2
_cell_length_a 13.2404(6)
_cell_length_b 5.4901(2)
_cell_length_c 15.3541(7)
_cell_measurement_reflns_used 8418
_cell_measurement_temperature 296(2)
_cell_measurement_theta_max 25.11
_cell_measurement_theta_min 3.07
_cell_volume 1116.11(8)
_computing_cell_refinement 'Bruker SAINT'
_computing_data_collection 'Bruker APEX2'
_computing_data_reduction 'Bruker SAINT'
_computing_molecular_graphics 'Bruker SHELXTL'
_computing_publication_material 'Bruker SHELXTL'
_computing_structure_refinement 'SHELXL-97 (Sheldrick, 2008)'
_computing_structure_solution 'SHELXS-97 (Sheldrick, 2008)'
_diffrn_ambient_temperature 296(2)
_diffrn_measured_fraction_theta_full 0.996
_diffrn_measured_fraction_theta_max 0.996
_diffrn_measurement_device_type 'Bruker APEX-II CCD'
_diffrn_measurement_method '\f and \w scans'
_diffrn_radiation_monochromator graphite
_diffrn_radiation_source 'fine-focus sealed tube'
_diffrn_radiation_type MoK\a
_diffrn_radiation_wavelength 0.71073
_diffrn_reflns_av_R_equivalents 0.0376
_diffrn_reflns_av_sigmaI/netI 0.0215
_diffrn_reflns_limit_h_max 15
_diffrn_reflns_limit_h_min -15
_diffrn_reflns_limit_k_max 6
_diffrn_reflns_limit_k_min -6
_diffrn_reflns_limit_l_max 18
_diffrn_reflns_limit_l_min -18
_diffrn_reflns_number 13206
_diffrn_reflns_theta_full 25.11
_diffrn_reflns_theta_max 25.11
_diffrn_reflns_theta_min 1.54
_exptl_absorpt_coefficient_mu 0.076
_exptl_absorpt_correction_T_max 0.8620
_exptl_absorpt_correction_T_min 0.8069
_exptl_absorpt_correction_type multi-scan
_exptl_absorpt_process_details SADABS-2008/1
_exptl_crystal_colour yellow
_exptl_crystal_density_diffrn 1.245
_exptl_crystal_density_method 'not measured'
_exptl_crystal_description needle
_exptl_crystal_F_000 444
_exptl_crystal_preparation ', Luminescent'
_exptl_crystal_recrystallization_method 'Vapour deposition'
_exptl_crystal_size_max 0.95
_exptl_crystal_size_mid 0.4
_exptl_crystal_size_min 0.06
_refine_diff_density_max 0.293
_refine_diff_density_min -0.415
_refine_diff_density_rms 0.134
_refine_ls_extinction_method none
_refine_ls_goodness_of_fit_ref 1.233
_refine_ls_hydrogen_treatment mixed
_refine_ls_matrix_type full
_refine_ls_number_parameters 147
_refine_ls_number_reflns 1995
_refine_ls_number_restraints 0
_refine_ls_restrained_S_all 1.233
_refine_ls_R_factor_all 0.0662
_refine_ls_R_factor_gt 0.0494
_refine_ls_shift/su_max 0.000
_refine_ls_shift/su_mean 0.000
_refine_ls_structure_factor_coef Fsqd
_refine_ls_weighting_details 'calc w=1/[\s^2^(Fo^2^)+(0.1141P)^2^+0.1542P] where P=(Fo^2^+2Fc^2^)/3'
_refine_ls_weighting_scheme calc
_refine_ls_wR_factor_gt 0.1383
_refine_ls_wR_factor_ref 0.1815
_reflns_number_gt 1755
_reflns_number_total 1995
_reflns_threshold_expression >2sigma(I)
_cod_data_source_file c6ce02565j2.cif
_cod_data_source_block 4Me-BPFB_kes88
_cod_depositor_comments
;
The following automatic conversions were performed:

'_symmetry_cell_setting' value 'Monoclinic' changed to 'monoclinic'
according to
/home/data/users/saulius/crontab/automatic-downloads/rss-feeds/RSC/lib/dictionaries/cif_core.dic
dictionary named 'cif_core.dic' version 2.4.2 from 2011-04-26.

Automatic conversion script
Id: cif_fix_values 4973 2017-02-22 13:04:09Z antanas 

 Adding full bibliography for 7227744--7227746.cif.
;
_cod_original_sg_symbol_H-M P12(1)/c1
_cod_database_code 7227746

loop_
_symmetry_equiv_pos_as_xyz
'x, y, z'
'-x, y+1/2, -z+1/2'
'-x, -y, -z'
'x, -y-1/2, z-1/2'

loop_
_atom_site_label
_atom_site_type_symbol
_atom_site_fract_x
_atom_site_fract_y
_atom_site_fract_z
_atom_site_U_iso_or_equiv
_atom_site_adp_type
_atom_site_occupancy
_atom_site_symmetry_multiplicity
_atom_site_calc_flag
_atom_site_refinement_flags
O1 O 0.84366(8) -0.0334(2) 0.19964(7) 0.0399(4) Uani 1 1 d .
C15 C 0.66731(18) -0.0712(6) 0.57096(13) 0.0800(8) Uani 1 1 d .
H15A H 0.7147 0.0196 0.6054 0.120 Uiso 0.62(4) 1 calc PR
H15B H 0.6830 -0.2416 0.5745 0.120 Uiso 0.62(4) 1 calc PR
H15C H 0.6002 -0.0437 0.5925 0.120 Uiso 0.62(4) 1 calc PR
H15D H 0.6172 -0.1967 0.5763 0.120 Uiso 0.38(4) 1 calc PR
H15E H 0.6490 0.0645 0.6071 0.120 Uiso 0.38(4) 1 calc PR
H15F H 0.7317 -0.1334 0.5891 0.120 Uiso 0.38(4) 1 calc PR
C10 C 0.67361(14) 0.0108(4) 0.47739(11) 0.0547(6) Uani 1 1 d .
C11 C 0.73980(13) -0.1027(4) 0.42013(11) 0.0483(5) Uani 1 1 d .
H11 H 0.7801 -0.2300 0.4398 0.058 Uiso 1 1 calc R
C4 C 0.74656(12) -0.0278(3) 0.33320(10) 0.0414(4) Uani 1 1 d .
C5 C 0.81640(12) -0.1528(3) 0.27499(10) 0.0408(4) Uani 1 1 d .
C6 C 0.91133(12) -0.1816(3) 0.15660(10) 0.0389(4) Uani 1 1 d .
C7 C 0.95440(11) -0.0894(3) 0.07672(10) 0.0371(4) Uani 1 1 d .
C8 C 1.03557(13) -0.2115(3) 0.03771(10) 0.0422(4) Uani 1 1 d .
H8 H 1.0598 -0.3542 0.0628 0.051 Uiso 1 1 calc R
C9 C 0.92000(12) 0.1241(3) 0.03695(10) 0.0419(5) Uani 1 1 d .
H9 H 0.8661 0.2085 0.0614 0.050 Uiso 1 1 calc R
C14 C 0.55382(17) 0.4834(4) 0.32784(15) 0.0632(6) Uani 1 1 d .
H14A H 0.4969 0.4171 0.2972 0.095 Uiso 0.55(3) 1 calc PR
H14B H 0.5923 0.5848 0.2892 0.095 Uiso 0.55(3) 1 calc PR
H14C H 0.5305 0.5787 0.3762 0.095 Uiso 0.55(3) 1 calc PR
H14D H 0.5829 0.6367 0.3445 0.095 Uiso 0.45(3) 1 calc PR
H14E H 0.4875 0.4689 0.3526 0.095 Uiso 0.45(3) 1 calc PR
H14F H 0.5493 0.4750 0.2655 0.095 Uiso 0.45(3) 1 calc PR
C2 C 0.61917(13) 0.2796(3) 0.36052(12) 0.0483(5) Uani 1 1 d .
C1 C 0.61418(14) 0.2005(4) 0.44647(12) 0.0553(5) Uani 1 1 d .
H1 H 0.5696 0.2770 0.4844 0.066 Uiso 1 1 calc R
C3 C 0.68612(13) 0.1622(3) 0.30460(11) 0.0434(5) Uani 1 1 d .
H3 H 0.6904 0.2123 0.2469 0.052 Uiso 1 1 calc R
C12 C 0.86429(13) -0.3705(3) 0.27847(11) 0.0466(5) Uani 1 1 d .
H12 H 0.8585 -0.4861 0.3225 0.056 Uiso 1 1 calc R
C13 C 0.92456(13) -0.3896(3) 0.20308(11) 0.0445(5) Uani 1 1 d .
H13 H 0.9657 -0.5203 0.1880 0.053 Uiso 1 1 calc R

loop_
_atom_site_aniso_label
_atom_site_aniso_U_11
_atom_site_aniso_U_22
_atom_site_aniso_U_33
_atom_site_aniso_U_23
_atom_site_aniso_U_13
_atom_site_aniso_U_12
O1 0.0420(7) 0.0415(7) 0.0362(6) 0.0015(4) 0.0049(5) 0.0032(5)
C15 0.0585(13) 0.143(2) 0.0384(11) 0.0122(12) 0.0040(9) -0.0067(14)
C10 0.0389(9) 0.0883(15) 0.0367(10) -0.0004(9) 0.0016(7) -0.0151(9)
C11 0.0376(9) 0.0674(12) 0.0400(9) 0.0088(8) -0.0016(7) -0.0084(8)
C4 0.0355(8) 0.0513(10) 0.0374(9) 0.0014(7) 0.0015(7) -0.0107(7)
C5 0.0382(8) 0.0490(10) 0.0352(8) 0.0047(7) 0.0002(6) -0.0063(7)
C6 0.0376(8) 0.0414(9) 0.0377(9) -0.0062(7) -0.0021(6) 0.0034(6)
C7 0.0391(8) 0.0391(8) 0.0332(8) -0.0060(6) -0.0037(6) 0.0014(6)
C8 0.0471(9) 0.0409(9) 0.0385(9) -0.0002(7) -0.0012(7) 0.0095(7)
C9 0.0425(9) 0.0444(10) 0.0387(9) -0.0062(7) 0.0021(7) 0.0105(7)
C14 0.0579(12) 0.0618(13) 0.0698(14) -0.0057(10) 0.0068(10) 0.0072(9)
C2 0.0408(9) 0.0552(11) 0.0490(10) -0.0057(8) 0.0034(7) -0.0069(8)
C1 0.0433(10) 0.0790(14) 0.0436(10) -0.0111(9) 0.0068(8) -0.0058(9)
C3 0.0416(9) 0.0500(10) 0.0385(9) 0.0030(7) 0.0033(7) -0.0070(7)
C12 0.0468(10) 0.0477(10) 0.0451(10) 0.0102(7) -0.0023(7) -0.0037(8)
C13 0.0457(9) 0.0412(9) 0.0467(9) 0.0004(7) -0.0030(7) 0.0049(7)

loop_
_atom_type_symbol
_atom_type_description
_atom_type_scat_dispersion_real
_atom_type_scat_dispersion_imag
_atom_type_scat_source
C C 0.0033 0.0016 'International Tables Vol C Tables 4.2.6.8 and 6.1.1.4'
H H 0.0000 0.0000 'International Tables Vol C Tables 4.2.6.8 and 6.1.1.4'
O O 0.0106 0.0060 'International Tables Vol C Tables 4.2.6.8 and 6.1.1.4'

loop_
_geom_angle_atom_site_label_1
_geom_angle_atom_site_label_2
_geom_angle_atom_site_label_3
_geom_angle
_geom_angle_site_symmetry_1
C5 O1 C6 106.99(13) .
C10 C15 H15A 109.5 .
C10 C15 H15B 109.5 .
H15A C15 H15B 109.5 .
C10 C15 H15C 109.5 .
H15A C15 H15C 109.5 .
H15B C15 H15C 109.5 .
C10 C15 H15D 109.5 .
H15A C15 H15D 141.1 .
H15B C15 H15D 56.3 .
H15C C15 H15D 56.3 .
C10 C15 H15E 109.5 .
H15A C15 H15E 56.3 .
H15B C15 H15E 141.1 .
H15C C15 H15E 56.3 .
H15D C15 H15E 109.5 .
C10 C15 H15F 109.5 .
H15A C15 H15F 56.3 .
H15B C15 H15F 56.3 .
H15C C15 H15F 141.1 .
H15D C15 H15F 109.5 .
H15E C15 H15F 109.5 .
C1 C10 C11 118.52(16) .
C1 C10 C15 121.21(19) .
C11 C10 C15 120.3(2) .
C10 C11 C4 120.83(18) .
C10 C11 H11 119.6 .
C4 C11 H11 119.6 .
C3 C4 C11 119.08(16) .
C3 C4 C5 121.76(15) .
C11 C4 C5 119.16(17) .
C12 C5 O1 109.28(14) .
C12 C5 C4 133.51(15) .
O1 C5 C4 117.21(14) .
C13 C6 O1 109.14(14) .
C13 C6 C7 133.63(15) .
O1 C6 C7 117.20(14) .
C9 C7 C8 117.65(15) .
C9 C7 C6 122.42(14) .
C8 C7 C6 119.91(15) .
C9 C8 C7 121.19(16) 3_755
C9 C8 H8 119.4 3_755
C7 C8 H8 119.4 .
C8 C9 C7 121.16(15) 3_755
C8 C9 H9 119.4 3_755
C7 C9 H9 119.4 .
C2 C14 H14A 109.5 .
C2 C14 H14B 109.5 .
H14A C14 H14B 109.5 .
C2 C14 H14C 109.5 .
H14A C14 H14C 109.5 .
H14B C14 H14C 109.5 .
C2 C14 H14D 109.5 .
H14A C14 H14D 141.1 .
H14B C14 H14D 56.3 .
H14C C14 H14D 56.3 .
C2 C14 H14E 109.5 .
H14A C14 H14E 56.3 .
H14B C14 H14E 141.1 .
H14C C14 H14E 56.3 .
H14D C14 H14E 109.5 .
C2 C14 H14F 109.5 .
H14A C14 H14F 56.3 .
H14B C14 H14F 56.3 .
H14C C14 H14F 141.1 .
H14D C14 H14F 109.5 .
H14E C14 H14F 109.5 .
C1 C2 C3 118.09(18) .
C1 C2 C14 121.51(17) .
C3 C2 C14 120.40(17) .
C10 C1 C2 122.11(17) .
C10 C1 H1 118.9 .
C2 C1 H1 118.9 .
C4 C3 C2 121.37(16) .
C4 C3 H3 119.3 .
C2 C3 H3 119.3 .
C5 C12 C13 107.36(15) .
C5 C12 H12 126.3 .
C13 C12 H12 126.3 .
C6 C13 C12 107.21(15) .
C6 C13 H13 126.4 .
C12 C13 H13 126.4 .

loop_
_geom_bond_atom_site_label_1
_geom_bond_atom_site_label_2
_geom_bond_distance
_geom_bond_site_symmetry_2
O1 C5 1.3779(18) .
O1 C6 1.3789(19) .
C15 C10 1.508(3) .
C15 H15A 0.9600 .
C15 H15B 0.9600 .
C15 H15C 0.9600 .
C15 H15D 0.9600 .
C15 H15E 0.9600 .
C15 H15F 0.9600 .
C10 C1 1.389(3) .
C10 C11 1.389(3) .
C11 C4 1.399(2) .
C11 H11 0.9300 .
C4 C3 1.386(3) .
C4 C5 1.458(2) .
C5 C12 1.354(3) .
C6 C13 1.358(2) .
C6 C7 1.444(2) .
C7 C9 1.398(2) .
C7 C8 1.401(2) .
C8 C9 1.375(2) 3_755
C8 H8 0.9300 .
C9 C8 1.375(2) 3_755
C9 H9 0.9300 .
C14 C2 1.501(3) .
C14 H14A 0.9600 .
C14 H14B 0.9600 .
C14 H14C 0.9600 .
C14 H14D 0.9600 .
C14 H14E 0.9600 .
C14 H14F 0.9600 .
C2 C1 1.391(3) .
C2 C3 1.392(2) .
C1 H1 0.9300 .
C3 H3 0.9300 .
C12 C13 1.410(2) .
C12 H12 0.9300 .
C13 H13 0.9300 .

loop_
_geom_torsion_atom_site_label_1
_geom_torsion_atom_site_label_2
_geom_torsion_atom_site_label_3
_geom_torsion_atom_site_label_4
_geom_torsion
_geom_torsion_site_symmetry_4
C1 C10 C11 C4 0.0(3) .
C15 C10 C11 C4 -179.81(18) .
C10 C11 C4 C3 0.0(3) .
C10 C11 C4 C5 -179.54(15) .
C6 O1 C5 C12 -0.87(18) .
C6 O1 C5 C4 178.44(13) .
C3 C4 C5 C12 -161.50(18) .
C11 C4 C5 C12 18.0(3) .
C3 C4 C5 O1 19.4(2) .
C11 C4 C5 O1 -161.05(15) .
C5 O1 C6 C13 1.03(17) .
C5 O1 C6 C7 -177.37(13) .
C13 C6 C7 C9 173.27(17) .
O1 C6 C7 C9 -8.8(2) .
C13 C6 C7 C8 -8.6(3) .
O1 C6 C7 C8 169.32(14) .
C9 C7 C8 C9 0.1(3) 3_755
C6 C7 C8 C9 -178.08(15) 3_755
C8 C7 C9 C8 -0.1(3) 3_755
C6 C7 C9 C8 178.03(15) 3_755
C11 C10 C1 C2 -0.1(3) .
C15 C10 C1 C2 179.69(19) .
C3 C2 C1 C10 0.2(3) .
C14 C2 C1 C10 179.47(18) .
C11 C4 C3 C2 0.1(3) .
C5 C4 C3 C2 179.60(15) .
C1 C2 C3 C4 -0.2(3) .
C14 C2 C3 C4 -179.44(17) .
O1 C5 C12 C13 0.38(19) .
C4 C5 C12 C13 -178.77(17) .
O1 C6 C13 C12 -0.80(18) .
C7 C6 C13 C12 177.24(17) .
C5 C12 C13 C6 0.26(19) .
